data_7228895
loop_
_publ_author_name
'Ma, Qing'
'Lu, Zhipeng'
'Liao, Longyu'
'Huang, Jinglun'
'Liu, Dabin'
'Li, Jinshan'
'Fan, Guijuan'

_publ_section_title
;
 5,6-Di(2-fluoro-2,2-dinitroethoxy)furazano[3,4-b]pyrazine: a high
 performance melt-cast energetic material and its polycrystalline
 properties
;
_journal_issue 62
_journal_name_full 'RSC Adv.'
_journal_page_first 38844
_journal_paper_doi 10.1039/C7RA07035G
_journal_volume 7
_journal_year 2017
_chemical_absolute_configuration unk
_chemical_formula_sum 'C8 H4 F2 N8 O11'
_chemical_formula_weight 426.19
_chemical_name_systematic
; 
 ? 
;
_space_group_crystal_system orthorhombic
_space_group_IT_number 29
_space_group_name_Hall 'P 2c -2ac'
_space_group_name_H-M_alt 'P c a 21'
_symmetry_space_group_name_Hall 'P 2c -2ac'
_symmetry_space_group_name_H-M 'P c a 21'
_atom_sites_solution_hydrogens geom
_audit_creation_method SHELXL-2013
_audit_update_record
;
2017-02-28 deposited with the CCDC.
2017-08-09 downloaded from the CCDC.
;
_cell_angle_alpha 90
_cell_angle_beta 90
_cell_angle_gamma 90
_cell_formula_units_Z 4
_cell_length_a 11.0371(13)
_cell_length_b 13.1237(16)
_cell_length_c 10.6684(12)
_cell_measurement_reflns_used 1837
_cell_measurement_temperature 293(2)
_cell_measurement_theta_max 41.697
_cell_measurement_theta_min 4.822
_cell_volume 1545.3(3)
_computing_cell_refinement 'Bruker SMART'
_computing_data_collection 'Bruker SMART'
_computing_data_reduction 'Bruker SHELXTL'
_computing_molecular_graphics 'Bruker SHELXTL'
_computing_publication_material 'Bruker SHELXTL'
_computing_structure_refinement 'SHELXL-2013 (Sheldrick, 2013)'
_computing_structure_solution 'Bruker SHELXTL'
_diffrn_ambient_temperature 293(2)
_diffrn_measured_fraction_theta_full 0.972
_diffrn_measured_fraction_theta_max 1.000
_diffrn_measurement_device_type 'CCD area detector'
_diffrn_measurement_method 'phi and omega scans'
_diffrn_radiation_type MoK\a
_diffrn_radiation_wavelength 0.71073
_diffrn_reflns_av_R_equivalents 0.0407
_diffrn_reflns_av_unetI/netI 0.0398
_diffrn_reflns_Laue_measured_fraction_full 0.972
_diffrn_reflns_Laue_measured_fraction_max 1.000
_diffrn_reflns_limit_h_max 13
_diffrn_reflns_limit_h_min -13
_diffrn_reflns_limit_k_max 15
_diffrn_reflns_limit_k_min -15
_diffrn_reflns_limit_l_max 12
_diffrn_reflns_limit_l_min -9
_diffrn_reflns_number 7951
_diffrn_reflns_point_group_measured_fraction_full 0.846
_diffrn_reflns_point_group_measured_fraction_max 0.871
_diffrn_reflns_theta_full 25.242
_diffrn_reflns_theta_max 24.992
_diffrn_reflns_theta_min 1.552
_exptl_absorpt_coefficient_mu 0.184
_exptl_absorpt_correction_T_max 0.7456
_exptl_absorpt_correction_T_min 0.6542
_exptl_absorpt_correction_type multi-scan
_exptl_absorpt_process_details sadabs
_exptl_crystal_colour colorless
_exptl_crystal_density_diffrn 1.832
_exptl_crystal_description prismatic
_exptl_crystal_F_000 856
_exptl_crystal_size_max 0.200
_exptl_crystal_size_mid 0.170
_exptl_crystal_size_min 0.100
_refine_diff_density_max 0.916
_refine_diff_density_min -0.241
_refine_diff_density_rms 0.062
_refine_ls_abs_structure_details
; 
 Flack x determined using 703 quotients [(I+)-(I-)]/[(I+)+(I-)] 
 (Parsons and Flack (2004), Acta Cryst. A60, s61). 
;
_refine_ls_abs_structure_Flack -0.1(10)
_refine_ls_extinction_method none
_refine_ls_goodness_of_fit_ref 1.074
_refine_ls_hydrogen_treatment constr
_refine_ls_matrix_type full
_refine_ls_number_parameters 262
_refine_ls_number_reflns 2370
_refine_ls_number_restraints 1
_refine_ls_restrained_S_all 1.074
_refine_ls_R_factor_all 0.0674
_refine_ls_R_factor_gt 0.0615
_refine_ls_shift/su_max 0.000
_refine_ls_shift/su_mean 0.000
_refine_ls_structure_factor_coef Fsqd
_refine_ls_weighting_details 'w=1/[\s^2^(Fo^2^)+(0.0841P)^2^+1.1807P] where P=(Fo^2^+2Fc^2^)/3'
_refine_ls_weighting_scheme calc
_refine_ls_wR_factor_gt 0.1542
_refine_ls_wR_factor_ref 0.1593
_reflns_Friedel_coverage 0.640
_reflns_Friedel_fraction_full 0.704
_reflns_Friedel_fraction_max 0.725
_reflns_number_gt 2118
_reflns_number_total 2370
_reflns_threshold_expression 'I > 2\s(I)'
_cod_data_source_file c7ra07035g2.cif
_cod_data_source_block cd17027
_cod_database_code 7228895
_shelx_space_group_comment
; 
The symmetry employed for this shelxl refinement is uniquely defined 
by the following loop, which should always be used as a source of 
symmetry information in preference to the above space-group names. 
They are only intended as comments. 
;
_shelx_estimated_absorpt_t_min 0.964
_shelx_estimated_absorpt_t_max 0.982
_shelxl_version_number 2013-4

loop_
_space_group_symop_operation_xyz
'x, y, z'
'-x, -y, z+1/2'
'x+1/2, -y, z'
'-x+1/2, y, z+1/2'

loop_
_atom_site_label
_atom_site_type_symbol
_atom_site_fract_x
_atom_site_fract_y
_atom_site_fract_z
_atom_site_U_iso_or_equiv
_atom_site_adp_type
_atom_site_occupancy
_atom_site_site_symmetry_order
_atom_site_calc_flag
_atom_site_refinement_flags_posn
_atom_site_refinement_flags_adp
F1 F 0.8068(4) 0.0491(3) -0.0987(6) 0.0746(15) Uani 1 1 d . .
F2 F 0.7305(5) 0.4111(4) 0.1539(5) 0.0783(15) Uani 1 1 d . .
N1 N 1.3966(5) 0.2690(5) -0.0155(7) 0.0549(17) Uani 1 1 d . .
N2 N 1.3667(5) 0.3737(5) 0.1529(7) 0.0585(17) Uani 1 1 d . .
N3 N 1.1909(5) 0.2163(4) -0.0412(5) 0.0393(12) Uani 1 1 d . .
N4 N 1.1520(5) 0.3521(4) 0.1694(5) 0.0395(12) Uani 1 1 d . .
N5 N 0.9366(6) -0.0678(4) -0.1865(5) 0.0447(14) Uani 1 1 d . .
N6 N 0.9405(8) -0.0265(5) 0.0355(6) 0.0618(19) Uani 1 1 d . .
N7 N 0.7543(10) 0.2864(7) 0.3077(12) 0.095(3) Uani 1 1 d . .
N8 N 0.7576(8) 0.4590(6) 0.3676(6) 0.0624(18) Uani 1 1 d . .
O1 O 1.4491(5) 0.3326(4) 0.0688(6) 0.0648(16) Uani 1 1 d . .
O2 O 0.9895(4) 0.1788(3) -0.0244(4) 0.0410(11) Uani 1 1 d . .
O3 O 0.9535(4) 0.3120(3) 0.1512(4) 0.0392(10) Uani 1 1 d . .
O4 O 1.0398(6) -0.0949(4) -0.2036(6) 0.0679(16) Uani 1 1 d . .
O5 O 0.8465(6) -0.1007(4) -0.2346(6) 0.0709(17) Uani 1 1 d . .
O6 O 1.0443(8) -0.0391(6) 0.0642(6) 0.092(2) Uani 1 1 d . .
O7 O 0.8543(8) -0.0485(6) 0.0949(7) 0.102(3) Uani 1 1 d . .
O8 O 0.6854(7) 0.2408(6) 0.2240(11) 0.113(3) Uani 1 1 d . .
O9 O 0.7964(7) 0.2646(5) 0.4015(8) 0.0788(19) Uani 1 1 d . .
O10 O 0.6519(6) 0.4600(7) 0.3885(7) 0.101(3) Uani 1 1 d . .
O11 O 0.8342(7) 0.5107(5) 0.4121(6) 0.0818(19) Uani 1 1 d . .
C1 C 1.2814(5) 0.2712(5) 0.0159(7) 0.0417(15) Uani 1 1 d . .
C2 C 1.2634(6) 0.3345(4) 0.1166(7) 0.0412(15) Uani 1 1 d . .
C3 C 1.0671(5) 0.3021(4) 0.1172(6) 0.0315(13) Uani 1 1 d . .
C4 C 1.0884(5) 0.2299(4) 0.0119(6) 0.0319(12) Uani 1 1 d . .
C5 C 1.0086(6) 0.1042(5) -0.1203(7) 0.0427(15) Uani 1 1 d . .
H5A H 1.0909 0.0784 -0.1171 0.051 Uiso 1 1 calc R U
H5B H 0.9944 0.1335 -0.2025 0.051 Uiso 1 1 calc R U
C6 C 0.9194(6) 0.0205(4) -0.0943(6) 0.0392(14) Uani 1 1 d . .
C7 C 0.9310(6) 0.3853(5) 0.2464(6) 0.0391(15) Uani 1 1 d . .
H7A H 0.9552 0.4527 0.2186 0.047 Uiso 1 1 calc R U
H7B H 0.9757 0.3685 0.3219 0.047 Uiso 1 1 calc R U
C8 C 0.7993(8) 0.3819(7) 0.2701(10) 0.073(3) Uani 1 1 d . .

loop_
_atom_site_aniso_label
_atom_site_aniso_U_11
_atom_site_aniso_U_22
_atom_site_aniso_U_33
_atom_site_aniso_U_23
_atom_site_aniso_U_13
_atom_site_aniso_U_12
F1 0.041(2) 0.059(2) 0.123(5) -0.013(3) -0.008(3) 0.0014(19)
F2 0.089(4) 0.080(3) 0.066(3) 0.016(3) 0.015(3) 0.028(3)
N1 0.042(3) 0.053(3) 0.069(5) -0.017(3) 0.012(3) -0.004(3)
N2 0.042(3) 0.060(4) 0.074(5) -0.015(3) -0.002(3) -0.010(3)
N3 0.041(3) 0.034(2) 0.043(3) -0.006(2) 0.010(2) -0.003(2)
N4 0.048(3) 0.030(2) 0.041(3) -0.007(2) 0.004(2) -0.001(2)
N5 0.067(4) 0.039(3) 0.028(3) 0.001(2) -0.001(3) -0.011(3)
N6 0.095(6) 0.059(4) 0.031(3) -0.014(3) 0.007(4) -0.021(4)
N7 0.086(6) 0.078(6) 0.120(9) -0.015(6) 0.034(6) 0.002(5)
N8 0.074(5) 0.076(4) 0.037(3) -0.009(3) 0.007(3) 0.035(4)
O1 0.040(3) 0.069(3) 0.086(5) -0.018(3) 0.003(3) -0.011(2)
O2 0.036(2) 0.038(2) 0.049(3) -0.0133(19) 0.011(2) -0.0047(18)
O3 0.041(2) 0.036(2) 0.041(3) -0.0103(18) 0.008(2) 0.0023(17)
O4 0.080(4) 0.058(3) 0.066(4) -0.022(3) 0.010(3) 0.009(3)
O5 0.095(4) 0.066(3) 0.051(3) -0.007(3) -0.015(3) -0.035(3)
O6 0.112(6) 0.113(6) 0.050(4) 0.001(3) -0.028(4) 0.020(5)
O7 0.129(6) 0.125(6) 0.051(4) -0.014(4) 0.035(4) -0.057(5)
O8 0.104(6) 0.076(5) 0.159(9) -0.014(5) 0.008(6) -0.044(4)
O9 0.108(5) 0.062(4) 0.066(4) 0.017(3) -0.006(4) 0.012(3)
O10 0.076(4) 0.148(7) 0.080(5) -0.012(4) 0.022(4) 0.055(4)
O11 0.119(5) 0.073(4) 0.054(4) -0.026(3) 0.022(4) 0.002(4)
C1 0.034(3) 0.036(3) 0.055(4) -0.002(3) 0.005(3) 0.001(2)
C2 0.042(4) 0.029(3) 0.052(4) 0.006(3) 0.003(3) -0.002(3)
C3 0.036(3) 0.024(3) 0.035(3) 0.002(2) 0.001(3) 0.002(2)
C4 0.035(3) 0.027(3) 0.034(3) -0.004(2) 0.002(3) 0.001(2)
C5 0.051(4) 0.038(3) 0.039(4) -0.007(3) 0.003(3) -0.008(3)
C6 0.042(4) 0.036(3) 0.039(4) -0.007(3) -0.002(3) 0.001(2)
C7 0.040(3) 0.039(3) 0.038(4) -0.008(3) 0.005(3) 0.004(3)
C8 0.057(5) 0.080(6) 0.082(6) -0.041(5) 0.013(5) 0.008(4)

loop_
_atom_type_symbol
_atom_type_description
_atom_type_scat_dispersion_real
_atom_type_scat_dispersion_imag
_atom_type_scat_source
C C 0.0033 0.0016 'International Tables Vol C Tables 4.2.6.8 and 6.1.1.4'
H H 0.0000 0.0000 'International Tables Vol C Tables 4.2.6.8 and 6.1.1.4'
N N 0.0061 0.0033 'International Tables Vol C Tables 4.2.6.8 and 6.1.1.4'
O O 0.0106 0.0060 'International Tables Vol C Tables 4.2.6.8 and 6.1.1.4'
F F 0.0171 0.0103 'International Tables Vol C Tables 4.2.6.8 and 6.1.1.4'

loop_
_geom_angle_atom_site_label_1
_geom_angle_atom_site_label_2
_geom_angle_atom_site_label_3
_geom_angle
C1 N1 O1 103.3(6)
C2 N2 O1 103.1(6)
C4 N3 C1 112.0(5)
C3 N4 C2 113.1(5)
O5 N5 O4 127.8(6)
O5 N5 C6 116.4(6)
O4 N5 C6 115.9(5)
O7 N6 O6 126.9(9)
O7 N6 C6 117.5(8)
O6 N6 C6 115.6(7)
O9 N7 O8 135.8(11)
O9 N7 C8 109.2(11)
O8 N7 C8 114.6(12)
O11 N8 O10 128.3(7)
O11 N8 C8 116.0(7)
O10 N8 C8 115.6(8)
N1 O1 N2 112.8(5)
C4 O2 C5 115.4(4)
C3 O3 C7 115.6(5)
N1 C1 C2 110.7(6)
N1 C1 N3 125.3(6)
C2 C1 N3 123.9(6)
N2 C2 N4 126.3(6)
N2 C2 C1 110.1(6)
N4 C2 C1 123.6(6)
N4 C3 O3 122.1(5)
N4 C3 C4 122.8(5)
O3 C3 C4 115.0(5)
N3 C4 O2 121.6(5)
N3 C4 C3 124.3(5)
O2 C4 C3 114.1(5)
O2 C5 C6 105.8(5)
O2 C5 H5A 110.6
C6 C5 H5A 110.6
O2 C5 H5B 110.6
C6 C5 H5B 110.6
H5A C5 H5B 108.7
F1 C6 C5 114.1(6)
F1 C6 N5 108.3(6)
C5 C6 N5 110.7(5)
F1 C6 N6 107.1(6)
C5 C6 N6 111.2(6)
N5 C6 N6 104.9(5)
O3 C7 C8 105.9(5)
O3 C7 H7A 110.6
C8 C7 H7A 110.6
O3 C7 H7B 110.6
C8 C7 H7B 110.6
H7A C7 H7B 108.7
N7 C8 C7 115.0(8)
N7 C8 F2 106.5(8)
C7 C8 F2 110.4(8)
N7 C8 N8 107.0(8)
C7 C8 N8 113.3(7)
F2 C8 N8 104.0(6)

loop_
_geom_bond_atom_site_label_1
_geom_bond_atom_site_label_2
_geom_bond_distance
F1 C6 1.299(8)
F2 C8 1.503(12)
N1 C1 1.316(9)
N1 O1 1.358(8)
N2 C2 1.310(8)
N2 O1 1.387(8)
N3 C4 1.277(8)
N3 C1 1.374(8)
N4 C3 1.273(8)
N4 C2 1.372(8)
N5 O5 1.199(8)
N5 O4 1.207(8)
N5 C6 1.532(8)
N6 O7 1.178(9)
N6 O6 1.198(9)
N6 C6 1.533(10)
N7 O9 1.140(13)
N7 O8 1.316(15)
N7 C8 1.407(14)
N8 O11 1.183(10)
N8 O10 1.188(10)
N8 C8 1.522(10)
O2 C4 1.339(7)
O2 C5 1.431(7)
O3 C3 1.311(7)
O3 C7 1.421(7)
C1 C2 1.372(10)
C3 C4 1.488(8)
C5 C6 1.501(9)
C5 H5A 0.9700
C5 H5B 0.9700
C7 C8 1.477(10)
C7 H7A 0.9700
C7 H7B 0.9700

loop_
_geom_hbond_atom_site_label_D
_geom_hbond_atom_site_label_H
_geom_hbond_atom_site_label_A
_geom_hbond_distance_DH
_geom_hbond_distance_HA
_geom_hbond_distance_DA
_geom_hbond_angle_DHA
_geom_hbond_site_symmetry_A
C5 H5B O8 0.97 2.56 3.249(11) 128.3 4_654
C7 H7A N2 0.97 2.58 3.391(9) 141.7 3_465
C7 H7B N1 0.97 2.59 3.521(10) 161.4 4_755
C5 H5B O8 0.97 2.56 3.249(11) 128.3 4_654
C7 H7A N2 0.97 2.58 3.391(9) 141.7 3_465
C7 H7B N1 0.97 2.59 3.521(10) 161.4 4_755

loop_
_geom_torsion_atom_site_label_1
_geom_torsion_atom_site_label_2
_geom_torsion_atom_site_label_3
_geom_torsion_atom_site_label_4
_geom_torsion
C1 N1 O1 N2 0.4(8)
C2 N2 O1 N1 -0.7(8)
O1 N1 C1 C2 0.1(8)
O1 N1 C1 N3 -178.4(6)
C4 N3 C1 N1 177.2(7)
C4 N3 C1 C2 -1.1(9)
O1 N2 C2 N4 -179.5(6)
O1 N2 C2 C1 0.8(8)
C3 N4 C2 N2 -178.4(7)
C3 N4 C2 C1 1.4(9)
N1 C1 C2 N2 -0.6(8)
N3 C1 C2 N2 178.0(6)
N1 C1 C2 N4 179.7(6)
N3 C1 C2 N4 -1.8(10)
C2 N4 C3 O3 -177.2(5)
C2 N4 C3 C4 1.6(8)
C7 O3 C3 N4 2.6(8)
C7 O3 C3 C4 -176.3(5)
C1 N3 C4 O2 -176.0(5)
C1 N3 C4 C3 4.2(9)
C5 O2 C4 N3 3.9(8)
C5 O2 C4 C3 -176.3(5)
N4 C3 C4 N3 -4.9(9)
O3 C3 C4 N3 174.0(6)
N4 C3 C4 O2 175.3(6)
O3 C3 C4 O2 -5.8(7)
C4 O2 C5 C6 147.3(5)
O2 C5 C6 F1 61.1(8)
O2 C5 C6 N5 -176.4(5)
O2 C5 C6 N6 -60.2(7)
O5 N5 C6 F1 -7.1(8)
O4 N5 C6 F1 171.7(6)
O5 N5 C6 C5 -133.0(6)
O4 N5 C6 C5 45.9(8)
O5 N5 C6 N6 107.0(7)
O4 N5 C6 N6 -74.2(7)
O7 N6 C6 F1 15.4(8)
O6 N6 C6 F1 -166.2(7)
O7 N6 C6 C5 140.8(7)
O6 N6 C6 C5 -40.9(8)
O7 N6 C6 N5 -99.5(7)
O6 N6 C6 N5 78.8(8)
C3 O3 C7 C8 -179.2(6)
O9 N7 C8 C7 63.4(11)
O8 N7 C8 C7 -110.6(10)
O9 N7 C8 F2 -174.0(7)
O8 N7 C8 F2 12.0(10)
O9 N7 C8 N8 -63.3(10)
O8 N7 C8 N8 122.6(9)
O3 C7 C8 N7 58.5(11)
O3 C7 C8 F2 -61.9(7)
O3 C7 C8 N8 -178.0(7)
O11 N8 C8 N7 127.3(9)
O10 N8 C8 N7 -53.2(11)
O11 N8 C8 C7 -0.5(12)
O10 N8 C8 C7 179.0(8)
O11 N8 C8 F2 -120.3(7)
O10 N8 C8 F2 59.2(10)
